data_4347423
loop_
_publ_author_name
'Ovcharenko, Victor'
'Fokin, Sergey'
'Chubakova, Elvina'
'Romanenko, Galina'
'Bogomyakov, Artem'
'Dobrokhotova, Zhanna'
'Lukzen, Nikita'
'Morozov, Vitaly'
'Petrova, Marina'
'Petrova, Maria'
'Zueva, Ekaterina'
'Rozentsveig, Igor'
'Rudyakova, Elena'
'Levkovskaya, Galina'
'Sagdeev, Renad'

_publ_section_title
;
 A Copper-Nitroxide Adduct Exhibiting Separate Single Crystal-to-Single
 Crystal Polymerization-Depolymerization and Spin Crossover Transitions.
;
_journal_issue 12
_journal_name_full 'Inorganic chemistry'
_journal_page_first 5853
_journal_page_last 5861
_journal_paper_doi 10.1021/acs.inorgchem.6b00140
_journal_volume 55
_journal_year 2016
_chemical_formula_sum 'C23 H23 Cu F12 N4 O6'
_chemical_formula_weight 742.99
_space_group_IT_number 2
_space_group_name_Hall '-P 1'
_space_group_name_H-M_alt 'P -1'
_symmetry_cell_setting triclinic
_symmetry_space_group_name_H-M 'P -1'
_atom_sites_solution_hydrogens geom
_atom_sites_solution_primary direct
_atom_sites_solution_secondary difmap
_audit_creation_method SHELXL-97
_cell_angle_alpha 110.933(16)
_cell_angle_beta 104.014(18)
_cell_angle_gamma 93.324(19)
_cell_formula_units_Z 2
_cell_length_a 10.836(3)
_cell_length_b 11.377(3)
_cell_length_c 14.102(4)
_cell_measurement_reflns_used 7309
_cell_measurement_temperature 293(2)
_cell_measurement_theta_max 21.14
_cell_measurement_theta_min 2.53
_cell_volume 1555.3(8)
_computing_cell_refinement 'Bruker SAINT'
_computing_data_collection 'Bruker APEX2'
_computing_data_reduction 'Bruker SAINT'
_computing_molecular_graphics 'Bruker SHELXTL'
_computing_publication_material 'Bruker SHELXTL'
_computing_structure_refinement 'SHELXL-97 (Sheldrick, 1997)'
_computing_structure_solution 'SHELXS-97 (Sheldrick, 1990)'
_diffrn_ambient_temperature 293(2)
_diffrn_measured_fraction_theta_full 0.962
_diffrn_measured_fraction_theta_max 0.962
_diffrn_measurement_device_type 'Bruker APEX-II CCD'
_diffrn_measurement_method '\f and \w scans'
_diffrn_radiation_monochromator graphite
_diffrn_radiation_source 'fine-focus sealed tube'
_diffrn_radiation_type MoK\a
_diffrn_radiation_wavelength 0.71073
_diffrn_reflns_av_R_equivalents 0.1416
_diffrn_reflns_av_sigmaI/netI 0.1792
_diffrn_reflns_limit_h_max 14
_diffrn_reflns_limit_h_min -13
_diffrn_reflns_limit_k_max 14
_diffrn_reflns_limit_k_min -14
_diffrn_reflns_limit_l_max 18
_diffrn_reflns_limit_l_min -18
_diffrn_reflns_number 25359
_diffrn_reflns_theta_full 27.50
_diffrn_reflns_theta_max 27.50
_diffrn_reflns_theta_min 1.94
_diffrn_standards_number 0
_exptl_absorpt_coefficient_mu 0.817
_exptl_absorpt_correction_T_max 0.5647
_exptl_absorpt_correction_T_min 0.4139
_exptl_absorpt_correction_type multi-scan
_exptl_absorpt_process_details sadabs
_exptl_crystal_colour dark
_exptl_crystal_density_diffrn 1.587
_exptl_crystal_density_method 'not measured'
_exptl_crystal_description bulk
_exptl_crystal_F_000 748
_exptl_crystal_size_max 0.28
_exptl_crystal_size_mid 0.16
_exptl_crystal_size_min 0.16
_refine_diff_density_max 0.279
_refine_diff_density_min -0.340
_refine_diff_density_rms 0.054
_refine_ls_extinction_coef 0.0037(5)
_refine_ls_extinction_expression Fc^*^=kFc[1+0.001xFc^2^\l^3^/sin(2\q)]^-1/4^
_refine_ls_extinction_method SHELXL
_refine_ls_goodness_of_fit_ref 0.853
_refine_ls_hydrogen_treatment constr
_refine_ls_matrix_type full
_refine_ls_number_parameters 527
_refine_ls_number_reflns 6861
_refine_ls_number_restraints 0
_refine_ls_restrained_S_all 0.853
_refine_ls_R_factor_all 0.1652
_refine_ls_R_factor_gt 0.0492
_refine_ls_shift/su_max 0.000
_refine_ls_shift/su_mean 0.000
_refine_ls_structure_factor_coef Fsqd
_refine_ls_weighting_details 'calc w=1/[\s^2^(Fo^2^)+(0.0381P)^2^+0.0000P] where P=(Fo^2^+2Fc^2^)/3'
_refine_ls_weighting_scheme calc
_refine_ls_wR_factor_gt 0.0905
_refine_ls_wR_factor_ref 0.1122
_reflns_number_gt 2625
_reflns_number_total 6861
_reflns_threshold_expression >2sigma(I)
_cod_data_source_file ic6b00140_si_001.cif
_cod_data_source_block 165s
_cod_depositor_comments
;
The following automatic conversions were performed:

data item '_symmetry_cell_setting' value 'Triclinic' was changed to
'triclinic' in accordance with the
/home/saulius/struct/COD-crude-data/automatic-downloads/DataCite-retrospective/ACS/depositions/lib/dictionaries/cif_core.dic
dictionary named 'cif_core.dic' version 2.4.2 last updated on
2011-04-26.

Automatic conversion script
Id: cif_fix_values 6909 2019-04-08 15:41:33Z antanas 
;
_cod_original_cell_volume 1555.3(7)
_cod_original_sg_symbol_H-M P-1
_cod_database_code 4347423

loop_
_symmetry_equiv_pos_as_xyz
'x, y, z'
'-x, -y, -z'

loop_
_atom_site_label
_atom_site_type_symbol
_atom_site_fract_x
_atom_site_fract_y
_atom_site_fract_z
_atom_site_U_iso_or_equiv
_atom_site_adp_type
_atom_site_occupancy
_atom_site_symmetry_multiplicity
_atom_site_calc_flag
_atom_site_refinement_flags
_atom_site_disorder_assembly
_atom_site_disorder_group
Cu1 Cu 0.5000 -0.5000 0.0000 0.0607(2) Uani 1 2 d S . .
O1 O 1.1252(2) -0.1038(2) 0.45132(16) 0.0676(7) Uani 1 1 d . . .
C1 C 1.2797(7) -0.1831(9) 0.3665(6) 0.110(2) Uani 1 1 d . . .
F1 F 1.2685(8) -0.2496(10) 0.2629(5) 0.099(3) Uani 0.50 1 d P A 1
F2 F 1.3689(14) -0.130(2) 0.4073(13) 0.269(13) Uani 0.50 1 d P A 1
F3 F 1.2659(14) -0.2795(16) 0.3967(9) 0.137(6) Uani 0.50 1 d P A 1
F3A F 1.256(2) -0.2835(19) 0.354(3) 0.326(16) Uani 0.50 1 d P A 2
F1A F 1.3304(18) -0.173(2) 0.2951(18) 0.310(11) Uani 0.50 1 d P A 2
F2A F 1.3987(9) -0.1182(13) 0.4479(10) 0.156(4) Uani 0.50 1 d P A 2
C2 C 1.1730(4) -0.1023(4) 0.3795(3) 0.0681(11) Uani 1 1 d . A .
C3 C 1.1398(4) -0.0371(4) 0.3141(3) 0.0778(12) Uani 1 1 d . . .
H3A H 1.1858 -0.0411 0.2656 0.093 Uiso 1 1 calc R A .
C4 C 1.0408(4) 0.0339(3) 0.3176(3) 0.0628(10) Uani 1 1 d . A .
C5 C 0.9975(7) 0.0898(6) 0.2345(4) 0.0848(14) Uani 1 1 d . . .
F4 F 1.090(2) 0.096(2) 0.1894(16) 0.136(7) Uani 0.50 1 d P A 1
F5 F 0.974(2) 0.211(2) 0.2711(13) 0.127(7) Uani 0.50 1 d P A 1
F6 F 0.9002(17) 0.0208(15) 0.1626(10) 0.156(8) Uani 0.50 1 d P A 1
F4A F 1.055(2) 0.057(2) 0.1589(17) 0.148(9) Uani 0.50 1 d P A 2
F5A F 1.036(2) 0.210(2) 0.2821(17) 0.171(9) Uani 0.50 1 d P A 2
F6A F 0.8779(15) 0.069(2) 0.1924(14) 0.180(10) Uani 0.50 1 d P A 2
O2 O 0.9756(2) 0.0570(2) 0.38268(15) 0.0640(7) Uani 1 1 d . . .
Cu2 Cu 1.0000 0.0000 0.5000 0.0700(2) Uani 1 2 d S . .
O3 O 0.6718(2) -0.4041(2) 0.07012(15) 0.0665(7) Uani 1 1 d . . .
C6 C 0.8988(7) -0.3585(8) 0.1101(6) 0.0969(18) Uani 1 1 d . . .
F7 F 1.0007(11) -0.4171(17) 0.1268(12) 0.132(5) Uani 0.50 1 d P B 1
F8 F 0.900(2) -0.317(3) 0.0334(17) 0.182(10) Uani 0.50 1 d P B 1
F9 F 0.902(2) -0.268(3) 0.2023(11) 0.151(10) Uani 0.50 1 d P B 1
F9A F 0.879(3) -0.245(3) 0.1600(16) 0.192(10) Uani 0.50 1 d P B 2
F8A F 0.9320(18) -0.3366(16) 0.0392(12) 0.123(6) Uani 0.50 1 d P B 2
F7A F 0.9989(17) -0.3777(19) 0.1681(14) 0.189(11) Uani 0.50 1 d P B 2
C7 C 0.7708(4) -0.4526(4) 0.0705(2) 0.0693(12) Uani 1 1 d . B .
C8 C 0.7836(4) -0.5823(4) 0.0385(3) 0.0816(12) Uani 1 1 d . . .
H8A H 0.8656 -0.6046 0.0472 0.098 Uiso 1 1 calc R B .
C9 C 0.6778(4) -0.6772(4) -0.0054(2) 0.0686(11) Uani 1 1 d . B .
C10 C 0.6973(7) -0.8187(5) -0.0369(4) 0.0852(14) Uani 1 1 d . . .
F10 F 0.682(3) -0.858(2) 0.0389(15) 0.168(9) Uani 0.50 1 d P B 1
F11 F 0.6164(13) -0.8894(13) -0.1268(9) 0.140(7) Uani 0.50 1 d P B 1
F12 F 0.8101(10) -0.8304(10) -0.0497(8) 0.105(3) Uani 0.50 1 d P B 1
F12A F 0.8222(16) -0.8341(16) -0.0025(13) 0.200(8) Uani 0.50 1 d P B 2
F10A F 0.634(2) -0.8771(18) -0.0008(15) 0.148(7) Uani 0.50 1 d P B 2
F11A F 0.6589(15) -0.8804(14) -0.1339(8) 0.144(7) Uani 0.50 1 d P B 2
O4 O 0.5608(2) -0.6638(2) -0.02442(16) 0.0653(7) Uani 1 1 d . . .
O1R O 0.4427(2) -0.49858(19) 0.15099(14) 0.0666(7) Uani 1 1 d . . .
N2R N 0.4889(3) -0.5428(2) 0.22378(19) 0.0607(8) Uani 1 1 d . B .
C3R C 0.4139(4) -0.6532(3) 0.2291(2) 0.0743(11) Uani 1 1 d . . .
C4R C 0.2996(4) -0.6038(3) 0.2677(3) 0.0952(13) Uani 1 1 d . B .
H4RA H 0.2400 -0.5878 0.2129 0.143 Uiso 1 1 calc R . .
H4RB H 0.3298 -0.5263 0.3293 0.143 Uiso 1 1 calc R . .
H4RC H 0.2573 -0.6665 0.2852 0.143 Uiso 1 1 calc R . .
C5R C 0.3681(4) -0.7628(3) 0.1198(2) 0.0980(13) Uani 1 1 d . B .
H5RA H 0.3048 -0.7380 0.0729 0.147 Uiso 1 1 calc R . .
H5RB H 0.3306 -0.8370 0.1264 0.147 Uiso 1 1 calc R . .
H5RC H 0.4401 -0.7818 0.0916 0.147 Uiso 1 1 calc R . .
C6R C 0.5150(4) -0.6808(4) 0.3110(3) 0.0839(13) Uani 1 1 d . B .
C7R C 0.6052(4) -0.7694(4) 0.2659(3) 0.1149(15) Uani 1 1 d . . .
H7RA H 0.6654 -0.7820 0.3224 0.172 Uiso 1 1 calc R B .
H7RB H 0.6512 -0.7318 0.2309 0.172 Uiso 1 1 calc R . .
H7RC H 0.5557 -0.8500 0.2162 0.172 Uiso 1 1 calc R . .
C8R C 0.4648(4) -0.7242(4) 0.3889(3) 0.1288(17) Uani 1 1 d . . .
H8RA H 0.5356 -0.7403 0.4361 0.193 Uiso 1 1 calc R B .
H8RB H 0.4030 -0.8008 0.3499 0.193 Uiso 1 1 calc R . .
H8RC H 0.4247 -0.6585 0.4289 0.193 Uiso 1 1 calc R . .
N9R N 0.5966(3) -0.5519(3) 0.3695(2) 0.0752(9) Uani 1 1 d . . .
O10R O 0.6772(3) -0.5203(2) 0.46246(17) 0.0996(9) Uani 1 1 d . B .
C11R C 0.5875(3) -0.4802(3) 0.3115(2) 0.0585(10) Uani 1 1 d . B .
C12R C 0.6585(3) -0.3597(3) 0.3353(2) 0.0540(9) Uani 1 1 d . . .
C13R C 0.7857(3) -0.3000(3) 0.3929(2) 0.0598(10) Uani 1 1 d . A .
C14R C 0.8939(3) -0.3539(3) 0.4429(2) 0.0791(11) Uani 1 1 d . . .
H14A H 0.8704 -0.3764 0.4971 0.095 Uiso 1 1 calc R B .
H14B H 0.9695 -0.2884 0.4774 0.095 Uiso 1 1 calc R . .
C15R C 0.9281(4) -0.4693(4) 0.3669(3) 0.1140(15) Uani 1 1 d . B .
H15A H 0.9962 -0.4997 0.4048 0.171 Uiso 1 1 calc R . .
H15B H 0.9561 -0.4470 0.3150 0.171 Uiso 1 1 calc R . .
H15C H 0.8539 -0.5349 0.3322 0.171 Uiso 1 1 calc R . .
N16R N 0.8101(3) -0.1830(3) 0.39386(19) 0.0664(8) Uani 1 1 d . . .
N17R N 0.6958(3) -0.1678(3) 0.33558(19) 0.0587(8) Uani 1 1 d . A .
C18R C 0.6812(3) -0.0534(3) 0.3091(2) 0.0791(11) Uani 1 1 d . . .
H18A H 0.5945 -0.0614 0.2674 0.119 Uiso 1 1 calc R A .
H18B H 0.7400 -0.0461 0.2697 0.119 Uiso 1 1 calc R . .
H18C H 0.6997 0.0212 0.3732 0.119 Uiso 1 1 calc R . .
C19R C 0.6067(3) -0.2697(3) 0.2986(2) 0.0531(9) Uani 1 1 d . A .
H19A H 0.5237 -0.2796 0.2555 0.064 Uiso 1 1 calc R . .

loop_
_atom_site_aniso_label
_atom_site_aniso_U_11
_atom_site_aniso_U_22
_atom_site_aniso_U_33
_atom_site_aniso_U_23
_atom_site_aniso_U_13
_atom_site_aniso_U_12
Cu1 0.0578(5) 0.0546(4) 0.0661(3) 0.0225(3) 0.0126(3) 0.0070(3)
O1 0.0643(18) 0.0749(17) 0.0732(13) 0.0275(12) 0.0319(12) 0.0348(14)
C1 0.084(5) 0.151(7) 0.105(4) 0.045(5) 0.045(4) 0.054(5)
F1 0.089(5) 0.124(6) 0.073(3) 0.003(4) 0.050(3) 0.051(4)
F2 0.065(8) 0.268(15) 0.225(13) -0.117(12) -0.093(7) 0.092(8)
F3 0.171(12) 0.167(13) 0.169(7) 0.115(9) 0.115(8) 0.136(11)
F3A 0.24(2) 0.136(16) 0.52(4) 0.00(2) 0.14(2) 0.116(15)
F1A 0.227(17) 0.60(3) 0.39(2) 0.38(2) 0.240(18) 0.32(2)
F2A 0.024(4) 0.168(8) 0.215(10) 0.047(8) -0.034(5) 0.023(4)
C2 0.052(3) 0.074(3) 0.073(2) 0.018(2) 0.021(2) 0.022(2)
C3 0.068(3) 0.094(3) 0.084(2) 0.036(2) 0.039(2) 0.024(3)
C4 0.053(3) 0.058(3) 0.071(2) 0.0155(19) 0.024(2) 0.003(2)
C5 0.092(5) 0.092(5) 0.090(4) 0.052(3) 0.033(4) 0.016(4)
F4 0.167(12) 0.150(10) 0.149(15) 0.092(11) 0.097(11) 0.020(7)
F5 0.213(18) 0.104(9) 0.107(6) 0.066(6) 0.067(8) 0.101(11)
F6 0.154(16) 0.156(8) 0.110(5) 0.074(5) -0.064(9) -0.054(10)
F4A 0.19(2) 0.207(18) 0.101(7) 0.090(10) 0.077(9) 0.113(17)
F5A 0.26(2) 0.123(12) 0.170(10) 0.099(8) 0.059(11) 0.039(13)
F6A 0.096(9) 0.34(3) 0.223(15) 0.234(18) 0.055(10) 0.075(12)
O2 0.0569(17) 0.0710(17) 0.0712(13) 0.0286(12) 0.0267(12) 0.0176(13)
Cu2 0.0708(5) 0.0810(5) 0.0733(4) 0.0348(3) 0.0337(3) 0.0339(4)
O3 0.0535(17) 0.0703(18) 0.0674(13) 0.0199(12) 0.0138(13) 0.0050(15)
C6 0.065(5) 0.100(5) 0.104(4) 0.016(4) 0.026(4) -0.008(4)
F7 0.032(6) 0.166(9) 0.138(8) 0.006(6) -0.001(5) 0.005(6)
F8 0.099(11) 0.259(17) 0.235(16) 0.180(14) 0.010(8) -0.011(9)
F9 0.099(11) 0.154(17) 0.104(5) -0.060(7) 0.042(6) -0.048(10)
F9A 0.105(10) 0.130(10) 0.25(2) -0.039(18) 0.067(16) -0.046(8)
F8A 0.074(8) 0.155(9) 0.130(8) 0.038(8) 0.047(7) -0.033(8)
F7A 0.126(12) 0.184(17) 0.198(16) 0.096(15) -0.070(11) -0.065(11)
C7 0.064(3) 0.082(3) 0.0498(18) 0.013(2) 0.0181(19) -0.007(3)
C8 0.054(3) 0.099(4) 0.083(2) 0.022(2) 0.023(2) 0.018(3)
C9 0.078(3) 0.076(3) 0.0575(19) 0.0253(19) 0.027(2) 0.024(3)
C10 0.100(5) 0.087(4) 0.074(3) 0.031(3) 0.029(3) 0.036(4)
F10 0.31(2) 0.140(12) 0.125(9) 0.098(9) 0.092(10) 0.132(12)
F11 0.101(6) 0.062(5) 0.171(14) -0.003(7) -0.042(7) 0.008(4)
F12 0.065(6) 0.093(5) 0.138(7) 0.014(5) 0.028(5) 0.054(4)
F12A 0.177(11) 0.160(9) 0.242(16) 0.099(10) -0.019(11) 0.076(8)
F10A 0.279(18) 0.088(6) 0.159(16) 0.076(9) 0.151(15) 0.086(10)
F11A 0.250(19) 0.113(9) 0.091(8) 0.031(6) 0.087(10) 0.082(10)
O4 0.0658(17) 0.0541(16) 0.0793(14) 0.0287(12) 0.0202(13) 0.0162(15)
O1R 0.0801(18) 0.0610(16) 0.0579(12) 0.0250(11) 0.0165(12) 0.0036(13)
N2R 0.082(2) 0.0449(18) 0.0598(16) 0.0216(14) 0.0270(16) 0.0100(17)
C3R 0.100(3) 0.056(3) 0.066(2) 0.0251(18) 0.024(2) -0.006(2)
C4R 0.105(4) 0.081(3) 0.113(3) 0.041(2) 0.051(3) 0.004(3)
C5R 0.147(4) 0.053(2) 0.082(2) 0.0186(18) 0.029(2) -0.011(2)
C6R 0.124(4) 0.052(3) 0.078(2) 0.027(2) 0.033(2) 0.005(3)
C7R 0.160(5) 0.057(3) 0.132(3) 0.037(3) 0.046(3) 0.022(3)
C8R 0.207(5) 0.098(3) 0.112(3) 0.069(3) 0.062(3) -0.007(3)
N9R 0.108(3) 0.064(2) 0.0581(16) 0.0301(15) 0.0218(17) 0.016(2)
O10R 0.143(3) 0.089(2) 0.0705(14) 0.0416(13) 0.0189(15) 0.0142(17)
C11R 0.080(3) 0.048(2) 0.0473(17) 0.0215(17) 0.0142(18) 0.009(2)
C12R 0.067(3) 0.048(2) 0.0482(16) 0.0203(16) 0.0118(17) 0.018(2)
C13R 0.068(3) 0.055(2) 0.0575(18) 0.0274(17) 0.0082(18) 0.025(2)
C14R 0.081(3) 0.062(3) 0.085(2) 0.029(2) 0.004(2) 0.020(2)
C15R 0.128(4) 0.095(4) 0.114(3) 0.036(3) 0.022(3) 0.061(3)
N16R 0.058(2) 0.060(2) 0.0767(17) 0.0314(16) -0.0004(15) 0.0170(17)
N17R 0.055(2) 0.0465(19) 0.0723(16) 0.0230(14) 0.0129(15) 0.0105(16)
C18R 0.067(3) 0.054(2) 0.110(3) 0.041(2) -0.001(2) 0.009(2)
C19R 0.044(2) 0.051(2) 0.0621(17) 0.0201(16) 0.0120(15) 0.0083(19)

loop_
_atom_type_symbol
_atom_type_description
_atom_type_scat_dispersion_real
_atom_type_scat_dispersion_imag
_atom_type_scat_source
C C 0.0033 0.0016 'International Tables Vol C Tables 4.2.6.8 and 6.1.1.4'
H H 0.0000 0.0000 'International Tables Vol C Tables 4.2.6.8 and 6.1.1.4'
N N 0.0061 0.0033 'International Tables Vol C Tables 4.2.6.8 and 6.1.1.4'
O O 0.0106 0.0060 'International Tables Vol C Tables 4.2.6.8 and 6.1.1.4'
F F 0.0171 0.0103 'International Tables Vol C Tables 4.2.6.8 and 6.1.1.4'
Cu Cu 0.3201 1.2651 'International Tables Vol C Tables 4.2.6.8 and 6.1.1.4'

loop_
_geom_angle_atom_site_label_1
_geom_angle_atom_site_label_2
_geom_angle_atom_site_label_3
_geom_angle
_geom_angle_site_symmetry_1
_geom_angle_site_symmetry_3
O3 Cu1 O3 180.0 . 2_645
O3 Cu1 O4 87.02(10) . 2_645
O3 Cu1 O4 92.98(11) 2_645 2_645
O3 Cu1 O4 92.98(10) . .
O3 Cu1 O4 87.02(10) 2_645 .
O4 Cu1 O4 180.0 2_645 .
O3 Cu1 O1R 81.88(8) . 2_645
O3 Cu1 O1R 98.12(8) 2_645 2_645
O4 Cu1 O1R 92.64(8) 2_645 2_645
O4 Cu1 O1R 87.36(8) . 2_645
O3 Cu1 O1R 98.12(8) . .
O3 Cu1 O1R 81.88(8) 2_645 .
O4 Cu1 O1R 87.36(8) 2_645 .
O4 Cu1 O1R 92.64(8) . .
O1R Cu1 O1R 180.0 2_645 .
C2 O1 Cu2 125.5(3) . .
F2 C1 F3A 123(2) . .
F2 C1 F1A 74.7(16) . .
F3A C1 F1A 111.1(16) . .
F2 C1 F3 108.9(18) . .
F3A C1 F3 25(2) . .
F1A C1 F3 130.4(13) . .
F2 C1 F1 112.8(14) . .
F3A C1 F1 74.9(18) . .
F1A C1 F1 42.4(12) . .
F3 C1 F1 99.2(11) . .
F2 C1 F2A 16(2) . .
F3A C1 F2A 114(2) . .
F1A C1 F2A 90.4(15) . .
F3 C1 F2A 95.4(10) . .
F1 C1 F2A 125.7(9) . .
F2 C1 C2 111.9(12) . .
F3A C1 C2 116.6(14) . .
F1A C1 C2 111.3(9) . .
F3 C1 C2 112.3(8) . .
F1 C1 C2 111.1(6) . .
F2A C1 C2 110.8(8) . .
O1 C2 C3 127.3(4) . .
O1 C2 C1 113.9(5) . .
C3 C2 C1 118.8(5) . .
O1 C2 Cu2 33.60(17) . .
C3 C2 Cu2 93.8(3) . .
C1 C2 Cu2 147.2(4) . .
C2 C3 C4 122.6(4) . .
C2 C3 Cu2 61.2(2) . .
C4 C3 Cu2 61.7(2) . .
O2 C4 C3 126.9(4) . .
O2 C4 C5 112.9(4) . .
C3 C4 C5 120.1(4) . .
O2 C4 Cu2 33.76(16) . .
C3 C4 Cu2 93.2(2) . .
C5 C4 Cu2 146.7(4) . .
F6 C5 F6A 30.5(15) . .
F6 C5 F5A 135.0(14) . .
F6A C5 F5A 109.6(15) . .
F6 C5 F4A 84.0(13) . .
F6A C5 F4A 108.2(14) . .
F5A C5 F4A 103.3(15) . .
F6 C5 F4 107.1(13) . .
F6A C5 F4 127.6(12) . .
F5A C5 F4 83.0(14) . .
F4A C5 F4 23.8(18) . .
F6 C5 F5 109.1(13) . .
F6A C5 F5 81.4(13) . .
F5A C5 F5 28.5(18) . .
F4A C5 F5 117.8(14) . .
F4 C5 F5 103.8(15) . .
F6 C5 C4 111.2(9) . .
F6A C5 C4 114.6(9) . .
F5A C5 C4 105.7(10) . .
F4A C5 C4 114.6(10) . .
F4 C5 C4 109.6(11) . .
F5 C5 C4 115.5(8) . .
C4 O2 Cu2 125.3(2) . .
O1 Cu2 O1 180.0 . 2_756
O1 Cu2 O2 91.46(9) . .
O1 Cu2 O2 88.54(9) 2_756 .
O1 Cu2 O2 88.54(9) . 2_756
O1 Cu2 O2 91.46(9) 2_756 2_756
O2 Cu2 O2 180.0 . 2_756
O1 Cu2 N16R 93.18(9) . .
O1 Cu2 N16R 86.82(9) 2_756 .
O2 Cu2 N16R 91.02(9) . .
O2 Cu2 N16R 88.98(9) 2_756 .
O1 Cu2 N16R 86.82(9) . 2_756
O1 Cu2 N16R 93.18(9) 2_756 2_756
O2 Cu2 N16R 88.98(9) . 2_756
O2 Cu2 N16R 91.02(9) 2_756 2_756
N16R Cu2 N16R 180.0 . 2_756
C7 O3 Cu1 123.8(3) . .
F8A C6 F7A 106.7(16) . .
F8A C6 F9A 97.3(17) . .
F7A C6 F9A 107.4(15) . .
F8A C6 F8 18.9(19) . .
F7A C6 F8 123.9(15) . .
F9A C6 F8 84.3(16) . .
F8A C6 F9 123.3(18) . .
F7A C6 F9 81.3(15) . .
F9A C6 F9 32(2) . .
F8 C6 F9 114.5(19) . .
F8A C6 F7 90.7(15) . .
F7A C6 F7 26.4(12) . .
F9A C6 F7 131.5(14) . .
F8 C6 F7 109.5(14) . .
F9 C6 F7 107.7(14) . .
F8A C6 C7 114.1(8) . .
F7A C6 C7 120.0(10) . .
F9A C6 C7 108.8(13) . .
F8 C6 C7 105.9(11) . .
F9 C6 C7 108.2(12) . .
F7 C6 C7 111.1(10) . .
O3 C7 C8 128.8(4) . .
O3 C7 C6 116.0(5) . .
C8 C7 C6 115.2(5) . .
O3 C7 Cu1 34.83(18) . .
C8 C7 Cu1 94.5(2) . .
C6 C7 Cu1 149.5(5) . .
C9 C8 C7 121.7(4) . .
C9 C8 Cu1 61.9(2) . .
C7 C8 Cu1 59.9(2) . .
O4 C9 C8 127.3(4) . .
O4 C9 C10 113.1(4) . .
C8 C9 C10 119.6(5) . .
O4 C9 Cu1 34.29(18) . .
C8 C9 Cu1 93.0(3) . .
C10 C9 Cu1 147.3(4) . .
F10A C10 F11A 103.6(13) . .
F10A C10 F12 129.0(11) . .
F11A C10 F12 84.5(10) . .
F10A C10 F11 83.9(13) . .
F11A C10 F11 22.9(11) . .
F12 C10 F11 106.1(9) . .
F10A C10 F10 27.9(18) . .
F11A C10 F10 126.9(14) . .
F12 C10 F10 110.6(15) . .
F11 C10 F10 110.4(14) . .
F10A C10 F12A 105.9(14) . .
F11A C10 F12A 107.9(12) . .
F12 C10 F12A 28.7(11) . .
F11 C10 F12A 125.5(11) . .
F10 C10 F12A 83.0(12) . .
F10A C10 C9 112.3(10) . .
F11A C10 C9 112.8(9) . .
F12 C10 C9 110.1(7) . .
F11 C10 C9 110.9(8) . .
F10 C10 C9 108.8(12) . .
F12A C10 C9 113.7(9) . .
C9 O4 Cu1 124.4(3) . .
N2R O1R Cu1 133.60(18) . .
O1R N2R C11R 124.6(3) . .
O1R N2R C3R 120.3(3) . .
C11R N2R C3R 113.4(3) . .
N2R C3R C6R 99.9(3) . .
N2R C3R C4R 106.2(3) . .
C6R C3R C4R 113.6(3) . .
N2R C3R C5R 110.6(3) . .
C6R C3R C5R 114.6(3) . .
C4R C3R C5R 111.1(3) . .
N9R C6R C3R 100.2(3) . .
N9R C6R C7R 105.2(3) . .
C3R C6R C7R 114.8(3) . .
N9R C6R C8R 109.7(3) . .
C3R C6R C8R 116.1(4) . .
C7R C6R C8R 109.7(3) . .
O10R N9R C11R 124.2(3) . .
O10R N9R C6R 122.4(3) . .
C11R N9R C6R 113.0(3) . .
N9R C11R N2R 105.9(3) . .
N9R C11R C12R 129.4(3) . .
N2R C11R C12R 124.7(3) . .
C19R C12R C13R 103.2(3) . .
C19R C12R C11R 122.9(3) . .
C13R C12R C11R 133.9(3) . .
N16R C13R C12R 112.4(3) . .
N16R C13R C14R 118.7(3) . .
C12R C13R C14R 128.7(3) . .
C13R C14R C15R 114.2(3) . .
C13R N16R N17R 103.7(3) . .
C13R N16R Cu2 132.5(2) . .
N17R N16R Cu2 123.0(2) . .
C19R N17R N16R 112.6(3) . .
C19R N17R C18R 124.8(3) . .
N16R N17R C18R 122.3(3) . .
N17R C19R C12R 108.1(3) . .

loop_
_geom_bond_atom_site_label_1
_geom_bond_atom_site_label_2
_geom_bond_distance
_geom_bond_site_symmetry_2
Cu1 O3 1.933(2) .
Cu1 O3 1.933(2) 2_645
Cu1 O4 1.955(2) 2_645
Cu1 O4 1.955(2) .
Cu1 O1R 2.3532(19) 2_645
Cu1 O1R 2.3532(19) .
O1 C2 1.248(4) .
O1 Cu2 1.940(2) .
C1 F2 1.021(17) .
C1 F3A 1.10(3) .
C1 F1A 1.295(12) .
C1 F3 1.323(15) .
C1 F1 1.355(11) .
C1 F2A 1.446(11) .
C1 C2 1.523(7) .
C2 C3 1.374(4) .
C2 Cu2 2.852(4) .
C3 C4 1.380(4) .
C3 Cu2 3.248(4) .
C4 O2 1.254(3) .
C4 C5 1.516(5) .
C4 Cu2 2.864(4) .
C5 F6 1.255(13) .
C5 F6A 1.257(15) .
C5 F5A 1.28(3) .
C5 F4A 1.31(2) .
C5 F4 1.32(2) .
C5 F5 1.35(2) .
O2 Cu2 1.950(2) .
Cu2 O1 1.940(2) 2_756
Cu2 O2 1.950(2) 2_756
Cu2 N16R 2.568(3) .
Cu2 N16R 2.568(3) 2_756
O3 C7 1.233(4) .
C6 F8A 1.239(16) .
C6 F7A 1.272(18) .
C6 F9A 1.29(3) .
C6 F8 1.33(2) .
C6 F9 1.33(2) .
C6 F7 1.34(2) .
C6 C7 1.552(6) .
C7 C8 1.407(5) .
C8 C9 1.377(5) .
C9 O4 1.261(4) .
C9 C10 1.551(5) .
C10 F10A 1.239(18) .
C10 F11A 1.241(11) .
C10 F12 1.285(12) .
C10 F11 1.294(11) .
C10 F10 1.33(2) .
C10 F12A 1.367(16) .
O1R N2R 1.307(3) .
N2R C11R 1.349(4) .
N2R C3R 1.491(4) .
C3R C6R 1.523(5) .
C3R C4R 1.527(4) .
C3R C5R 1.536(4) .
C6R N9R 1.498(4) .
C6R C7R 1.527(5) .
C6R C8R 1.546(4) .
N9R O10R 1.297(3) .
N9R C11R 1.339(3) .
C11R C12R 1.417(4) .
C12R C19R 1.391(4) .
C12R C13R 1.407(4) .
C13R N16R 1.336(4) .
C13R C14R 1.497(4) .
C14R C15R 1.501(4) .
N16R N17R 1.368(3) .
N17R C19R 1.321(3) .
N17R C18R 1.483(3) .
